data_2229606
loop_
_publ_author_name
'Wang, Xiaoli'

_publ_section_title
;
 2-Amino-5-oxo-4-phenyl-5,6,7,8-tetrahydro-4<i>H</i>-chromene-3-carbonitrile
;
_journal_coeditor_code CV5040
_journal_issue 4
_journal_name_full 'Acta Crystallographica Section E'
_journal_page_first o832
_journal_paper_doi 10.1107/S1600536811008130
_journal_volume 67
_journal_year 2011
_chemical_formula_iupac 'C16 H14 N2 O2'
_chemical_formula_moiety 'C16 H14 N2 O2'
_chemical_formula_sum 'C16 H14 N2 O2'
_chemical_formula_weight 266.29
_chemical_name_systematic
;
2-Amino-5-oxo-4-phenyl-5,6,7,8-tetrahydro-4<i>H</i>-chromene-3-carbonitrile
;
_space_group_IT_number 15
_symmetry_cell_setting monoclinic
_symmetry_space_group_name_Hall '-C 2yc'
_symmetry_space_group_name_H-M 'C 1 2/c 1'
_atom_sites_solution_hydrogens geom
_atom_sites_solution_primary direct
_atom_sites_solution_secondary difmap
_audit_creation_method SHELXL-97
_cell_angle_alpha 90.00
_cell_angle_beta 99.5370(10)
_cell_angle_gamma 90.00
_cell_formula_units_Z 8
_cell_length_a 20.210(2)
_cell_length_b 8.8161(5)
_cell_length_c 16.3862(13)
_cell_measurement_reflns_used 851
_cell_measurement_temperature 298(2)
_cell_measurement_theta_max 19.109
_cell_measurement_theta_min 2.527
_cell_volume 2879.2(4)
_computing_cell_refinement 'SAINT (Bruker, 2007)'
_computing_data_collection 'SMART (Bruker, 2007)'
_computing_data_reduction 'SAINT (Bruker, 2007)'
_computing_molecular_graphics 'XP in SHELXTL (Sheldrick, 2008)'
_computing_publication_material 'SHELXL97 (Sheldrick, 2008)'
_computing_structure_refinement 'SHELXL97 (Sheldrick, 2008)'
_computing_structure_solution 'SHELXS97 (Sheldrick, 2008)'
_diffrn_ambient_temperature 298(2)
_diffrn_measured_fraction_theta_full 0.998
_diffrn_measured_fraction_theta_max 0.998
_diffrn_measurement_device_type 'Bruker SMART APEX CCD area-detector'
_diffrn_measurement_method '\f and \w'
_diffrn_radiation_monochromator graphite
_diffrn_radiation_source 'fine-focus sealed tube'
_diffrn_radiation_type MoK\a
_diffrn_radiation_wavelength 0.71073
_diffrn_reflns_av_R_equivalents 0.0631
_diffrn_reflns_av_sigmaI/netI 0.0825
_diffrn_reflns_limit_h_max 17
_diffrn_reflns_limit_h_min -24
_diffrn_reflns_limit_k_max 10
_diffrn_reflns_limit_k_min -10
_diffrn_reflns_limit_l_max 19
_diffrn_reflns_limit_l_min -19
_diffrn_reflns_number 7077
_diffrn_reflns_theta_full 25.02
_diffrn_reflns_theta_max 25.02
_diffrn_reflns_theta_min 2.04
_exptl_absorpt_coefficient_mu 0.083
_exptl_absorpt_correction_T_max 0.9877
_exptl_absorpt_correction_T_min 0.9741
_exptl_absorpt_correction_type multi-scan
_exptl_absorpt_process_details '(SADABS; Sheldrick, 1996)'
_exptl_crystal_colour red
_exptl_crystal_density_diffrn 1.229
_exptl_crystal_density_method 'not measured'
_exptl_crystal_description block
_exptl_crystal_F_000 1120
_exptl_crystal_size_max 0.32
_exptl_crystal_size_mid 0.21
_exptl_crystal_size_min 0.15
_refine_diff_density_max 0.115
_refine_diff_density_min -0.110
_refine_ls_extinction_coef 0.0017(2)
_refine_ls_extinction_expression Fc^*^=kFc[1+0.001xFc^2^\l^3^/sin(2\q)]^-1/4^
_refine_ls_extinction_method 'SHELXL97 (Sheldrick, 2008)'
_refine_ls_goodness_of_fit_ref 0.807
_refine_ls_hydrogen_treatment constr
_refine_ls_matrix_type full
_refine_ls_number_parameters 182
_refine_ls_number_reflns 2535
_refine_ls_number_restraints 0
_refine_ls_restrained_S_all 0.807
_refine_ls_R_factor_all 0.1229
_refine_ls_R_factor_gt 0.0453
_refine_ls_shift/su_max 0.001
_refine_ls_shift/su_mean 0.000
_refine_ls_structure_factor_coef Fsqd
_refine_ls_weighting_details 'calc w=1/[\s^2^(Fo^2^)+(0.0454P)^2^] where P=(Fo^2^+2Fc^2^)/3'
_refine_ls_weighting_scheme calc
_refine_ls_wR_factor_gt 0.0919
_refine_ls_wR_factor_ref 0.1136
_reflns_number_gt 1083
_reflns_number_total 2535
_reflns_threshold_expression I>2\s(I)
_cod_data_source_file cv5040.cif
_cod_data_source_block I
_cod_original_sg_symbol_H-M 'C 2/c'
_cod_database_code 2229606
_cod_database_fobs_code 2229606

loop_
_symmetry_equiv_pos_as_xyz
'x, y, z'
'-x, y, -z+1/2'
'x+1/2, y+1/2, z'
'-x+1/2, y+1/2, -z+1/2'
'-x, -y, -z'
'x, -y, z-1/2'
'-x+1/2, -y+1/2, -z'
'x+1/2, -y+1/2, z-1/2'

loop_
_atom_site_type_symbol
_atom_site_label
_atom_site_fract_x
_atom_site_fract_y
_atom_site_fract_z
_atom_site_U_iso_or_equiv
_atom_site_adp_type
_atom_site_calc_flag
_atom_site_refinement_flags
_atom_site_occupancy
_atom_site_disorder_assembly
_atom_site_disorder_group
O O1 0.10075(8) 0.98207(19) 1.01594(9) 0.0666(5) Uani d . 1 . .
C C1 0.07153(12) 0.8416(3) 1.00139(16) 0.0571(7) Uani d . 1 . .
C C5 0.09662(11) 1.0170(3) 0.87111(15) 0.0550(7) Uani d . 1 . .
C C2 0.05849(11) 0.7806(3) 0.92527(13) 0.0501(6) Uani d . 1 . .
N N1 0.05983(10) 0.7810(2) 1.07271(11) 0.0759(7) Uani d . 1 . .
H H1A 0.0419 0.6926 1.0729 0.091 Uiso calc R 1 . .
H H1B 0.0703 0.8305 1.1182 0.091 Uiso calc R 1 . .
C C4 0.08060(11) 0.8555(3) 0.85109(13) 0.0549(7) Uani d . 1 . .
H H4 0.0427 0.8528 0.8053 0.066 Uiso calc R 1 . .
O O2 0.08103(10) 1.0779(2) 0.73126(12) 0.0897(7) Uani d . 1 . .
C C10 0.09649(13) 1.1227(3) 0.80287(19) 0.0686(8) Uani d . 1 . .
C C11 0.13891(14) 0.7707(3) 0.82384(15) 0.0569(7) Uani d . 1 . .
C C3 0.02554(13) 0.6406(4) 0.91435(14) 0.0586(7) Uani d . 1 . .
C C6 0.10774(12) 1.0700(3) 0.94811(17) 0.0604(7) Uani d . 1 . .
N N2 -0.00226(12) 0.5272(3) 0.90338(13) 0.0839(8) Uani d . 1 . .
C C7 0.12867(14) 1.2263(3) 0.97399(16) 0.0790(8) Uani d . 1 . .
H H7A 0.1622 1.2225 1.0237 0.095 Uiso calc R 1 . .
H H7B 0.0903 1.2825 0.9865 0.095 Uiso calc R 1 . .
C C9 0.11266(18) 1.2848(4) 0.82299(19) 0.1061(11) Uani d . 1 . .
H H9A 0.0712 1.3400 0.8232 0.127 Uiso calc R 1 . .
H H9B 0.1346 1.3279 0.7799 0.127 Uiso calc R 1 . .
C C16 0.13116(16) 0.6985(3) 0.74839(18) 0.0867(9) Uani d . 1 . .
H H16 0.0904 0.7056 0.7127 0.104 Uiso calc R 1 . .
C C8 0.15751(17) 1.3064(3) 0.9057(2) 0.1100(12) Uani d . 1 . .
H H8A 0.1621 1.4139 0.9181 0.132 Uiso calc R 1 . .
H H8B 0.2018 1.2663 0.9029 0.132 Uiso calc R 1 . .
C C12 0.19982(16) 0.7600(3) 0.87459(18) 0.0894(10) Uani d . 1 . .
H H12 0.2064 0.8083 0.9258 0.107 Uiso calc R 1 . .
C C15 0.1828(2) 0.6155(4) 0.7246(3) 0.1201(14) Uani d . 1 . .
H H15 0.1766 0.5667 0.6736 0.144 Uiso calc R 1 . .
C C14 0.2420(2) 0.6057(5) 0.7757(3) 0.1254(17) Uani d . 1 . .
H H14 0.2767 0.5492 0.7600 0.150 Uiso calc R 1 . .
C C13 0.25165(18) 0.6783(5) 0.8505(3) 0.1215(14) Uani d . 1 . .
H H13 0.2930 0.6727 0.8850 0.146 Uiso calc R 1 . .

loop_
_atom_site_aniso_label
_atom_site_aniso_U_11
_atom_site_aniso_U_22
_atom_site_aniso_U_33
_atom_site_aniso_U_12
_atom_site_aniso_U_13
_atom_site_aniso_U_23
O1 0.0811(13) 0.0612(12) 0.0571(11) -0.0126(10) 0.0103(9) 0.0013(10)
C1 0.0571(17) 0.0574(18) 0.0580(17) -0.0072(14) 0.0135(14) 0.0012(15)
C5 0.0524(16) 0.0553(18) 0.0593(17) 0.0015(13) 0.0151(13) 0.0061(15)
C2 0.0532(16) 0.0537(17) 0.0443(15) -0.0037(13) 0.0104(12) -0.0004(13)
N1 0.1060(19) 0.0758(16) 0.0488(13) -0.0279(13) 0.0216(13) -0.0051(12)
C4 0.0530(16) 0.0653(18) 0.0462(15) -0.0032(14) 0.0073(12) 0.0070(13)
O2 0.1089(16) 0.0947(16) 0.0703(13) 0.0135(12) 0.0287(13) 0.0276(12)
C10 0.071(2) 0.063(2) 0.078(2) 0.0115(15) 0.0308(18) 0.0157(18)
C11 0.0616(18) 0.0584(17) 0.0533(16) -0.0055(14) 0.0177(15) 0.0073(14)
C3 0.0683(18) 0.066(2) 0.0439(16) -0.0033(16) 0.0159(14) 0.0034(14)
C6 0.0599(18) 0.0542(18) 0.0675(18) -0.0019(14) 0.0115(14) 0.0077(16)
N2 0.110(2) 0.0755(18) 0.0680(16) -0.0249(16) 0.0210(14) -0.0018(14)
C7 0.084(2) 0.062(2) 0.093(2) -0.0100(16) 0.0226(17) -0.0057(17)
C9 0.150(3) 0.072(2) 0.110(3) 0.007(2) 0.061(2) 0.019(2)
C16 0.100(3) 0.088(2) 0.076(2) -0.0078(18) 0.0265(18) -0.0177(18)
C8 0.137(3) 0.064(2) 0.141(3) -0.031(2) 0.058(3) -0.008(2)
C12 0.066(2) 0.116(3) 0.088(2) 0.015(2) 0.018(2) 0.0002(19)
C15 0.162(4) 0.091(3) 0.130(4) 0.003(3) 0.089(3) -0.020(2)
C14 0.119(4) 0.101(3) 0.181(5) 0.021(3) 0.098(4) 0.025(3)
C13 0.071(2) 0.144(4) 0.155(4) 0.023(2) 0.036(3) 0.018(3)

loop_
_atom_type_symbol
_atom_type_description
_atom_type_scat_dispersion_real
_atom_type_scat_dispersion_imag
_atom_type_scat_source
C C 0.0033 0.0016 'International Tables Vol C Tables 4.2.6.8 and 6.1.1.4'
H H 0.0000 0.0000 'International Tables Vol C Tables 4.2.6.8 and 6.1.1.4'
N N 0.0061 0.0033 'International Tables Vol C Tables 4.2.6.8 and 6.1.1.4'
O O 0.0106 0.0060 'International Tables Vol C Tables 4.2.6.8 and 6.1.1.4'

loop_
_geom_angle_atom_site_label_1
_geom_angle_atom_site_label_2
_geom_angle_atom_site_label_3
_geom_angle_site_symmetry_1
_geom_angle_site_symmetry_3
_geom_angle
_geom_angle_publ_flag
C1 O1 C6 . . 117.64(19) ?
N1 C1 C2 . . 127.8(2) ?
N1 C1 O1 . . 109.9(2) ?
C2 C1 O1 . . 122.3(2) ?
C6 C5 C10 . . 118.9(3) ?
C6 C5 C4 . . 122.9(2) ?
C10 C5 C4 . . 118.1(2) ?
C1 C2 C3 . . 119.2(2) ?
C1 C2 C4 . . 122.1(2) ?
C3 C2 C4 . . 118.6(2) ?
C1 N1 H1A . . 120.0 ?
C1 N1 H1B . . 120.0 ?
H1A N1 H1B . . 120.0 ?
C5 C4 C2 . . 108.9(2) ?
C5 C4 C11 . . 112.61(19) ?
C2 C4 C11 . . 111.50(19) ?
C5 C4 H4 . . 107.9 ?
C2 C4 H4 . . 107.9 ?
C11 C4 H4 . . 107.9 ?
O2 C10 C5 . . 119.7(3) ?
O2 C10 C9 . . 122.1(3) ?
C5 C10 C9 . . 118.1(3) ?
C12 C11 C16 . . 118.1(3) ?
C12 C11 C4 . . 121.1(2) ?
C16 C11 C4 . . 120.8(3) ?
N2 C3 C2 . . 178.2(3) ?
C5 C6 O1 . . 122.9(2) ?
C5 C6 C7 . . 126.4(2) ?
O1 C6 C7 . . 110.7(2) ?
C6 C7 C8 . . 110.3(2) ?
C6 C7 H7A . . 109.6 ?
C8 C7 H7A . . 109.6 ?
C6 C7 H7B . . 109.6 ?
C8 C7 H7B . . 109.6 ?
H7A C7 H7B . . 108.1 ?
C10 C9 C8 . . 113.3(3) ?
C10 C9 H9A . . 108.9 ?
C8 C9 H9A . . 108.9 ?
C10 C9 H9B . . 108.9 ?
C8 C9 H9B . . 108.9 ?
H9A C9 H9B . . 107.7 ?
C11 C16 C15 . . 121.3(3) ?
C11 C16 H16 . . 119.4 ?
C15 C16 H16 . . 119.4 ?
C9 C8 C7 . . 110.8(3) ?
C9 C8 H8A . . 109.5 ?
C7 C8 H8A . . 109.5 ?
C9 C8 H8B . . 109.5 ?
C7 C8 H8B . . 109.5 ?
H8A C8 H8B . . 108.1 ?
C11 C12 C13 . . 120.6(3) ?
C11 C12 H12 . . 119.7 ?
C13 C12 H12 . . 119.7 ?
C14 C15 C16 . . 119.7(4) ?
C14 C15 H15 . . 120.2 ?
C16 C15 H15 . . 120.2 ?
C15 C14 C13 . . 120.4(4) ?
C15 C14 H14 . . 119.8 ?
C13 C14 H14 . . 119.8 ?
C14 C13 C12 . . 119.9(4) ?
C14 C13 H13 . . 120.0 ?
C12 C13 H13 . . 120.0 ?

loop_
_geom_bond_atom_site_label_1
_geom_bond_atom_site_label_2
_geom_bond_site_symmetry_2
_geom_bond_distance
_geom_bond_publ_flag
O1 C1 . 1.376(3) ?
O1 C6 . 1.381(3) ?
C1 N1 . 1.341(3) ?
C1 C2 . 1.344(3) ?
C5 C6 . 1.329(3) ?
C5 C10 . 1.455(3) ?
C5 C4 . 1.484(3) ?
C2 C3 . 1.400(3) ?
C2 C4 . 1.514(3) ?
N1 H1A . 0.8600 ?
N1 H1B . 0.8600 ?
C4 C11 . 1.524(3) ?
C4 H4 . 0.9800 ?
O2 C10 . 1.228(3) ?
C10 C9 . 1.491(4) ?
C11 C12 . 1.370(3) ?
C11 C16 . 1.376(3) ?
C3 N2 . 1.146(3) ?
C6 C7 . 1.482(3) ?
C7 C8 . 1.520(3) ?
C7 H7A . 0.9700 ?
C7 H7B . 0.9700 ?
C9 C8 . 1.512(4) ?
C9 H9A . 0.9700 ?
C9 H9B . 0.9700 ?
C16 C15 . 1.382(4) ?
C16 H16 . 0.9300 ?
C8 H8A . 0.9700 ?
C8 H8B . 0.9700 ?
C12 C13 . 1.382(4) ?
C12 H12 . 0.9300 ?
C15 C14 . 1.344(5) ?
C15 H15 . 0.9300 ?
C14 C13 . 1.368(5) ?
C14 H14 . 0.9300 ?
C13 H13 . 0.9300 ?

loop_
_geom_hbond_atom_site_label_D
_geom_hbond_atom_site_label_H
_geom_hbond_atom_site_label_A
_geom_hbond_site_symmetry_A
_geom_hbond_distance_DH
_geom_hbond_distance_HA
_geom_hbond_distance_DA
_geom_hbond_angle_DHA
N1 H1A N2 5_567 0.86 2.16 3.007(3) 169.9
N1 H1B O2 6_576 0.86 2.00 2.848(2) 169.2

loop_
_cod_related_entry_id
_cod_related_entry_database
_cod_related_entry_code
1 ChemSpider 526095
